data_7127542
loop_
_publ_author_name
'Fern\'andez-Moyano, Sara'
'Pe\~nas-Defrutos, Marconi N'
'Bartolom\'e, Camino'
'Espinet, Pablo'

_publ_section_title
;
 Striking ligand-disproportionative Cl/aryl scrambling in a simple Au(III)
 system. Solvent role, driving forces and mechanisms.
;
_journal_issue 1
_journal_name_full 'Chemical communications (Cambridge, England)'
_journal_page_first 125
_journal_page_last 128
_journal_paper_doi 10.1039/d0cc06450e
_journal_volume 57
_journal_year 2021
_chemical_formula_moiety '2(Au0.5 C6 Cl3 F3), C16 H36 N'
_chemical_formula_sum 'C28 H36 Au Cl6 F6 N'
_chemical_formula_weight 910.24
_space_group_crystal_system triclinic
_space_group_IT_number 2
_space_group_name_Hall '-P 1'
_space_group_name_H-M_alt 'P -1'
_atom_sites_solution_hydrogens geom
_atom_sites_solution_primary direct
_audit_creation_date 2020-08-27
_audit_creation_method
;
Olex2 1.2
(compiled 2018.05.29 svn.r3508 for OlexSys, GUI svn.r5506)
;
_audit_update_record
;
2020-08-27 deposited with the CCDC.	2020-11-20 downloaded from the CCDC.
;
_cell_angle_alpha 103.351(6)
_cell_angle_beta 101.635(6)
_cell_angle_gamma 110.575(6)
_cell_formula_units_Z 2
_cell_length_a 10.2702(7)
_cell_length_b 12.5565(9)
_cell_length_c 16.0292(11)
_cell_measurement_reflns_used 4788
_cell_measurement_temperature 294
_cell_measurement_theta_max 25.7860
_cell_measurement_theta_min 2.5660
_cell_volume 1789.9(3)
_computing_cell_refinement
;
CrysAlisPro, Agilent Technologies,
Version 1.171.36.32 (release 02-08-2013 CrysAlis171 .NET)
(compiled Aug  2 2013,16:46:58)
;
_computing_data_collection
;
CrysAlisPro, Agilent Technologies,
Version 1.171.36.32 (release 02-08-2013 CrysAlis171 .NET)
(compiled Aug  2 2013,16:46:58)
;
_computing_data_reduction
;
CrysAlisPro, Agilent Technologies,
Version 1.171.36.32 (release 02-08-2013 CrysAlis171 .NET)
(compiled Aug  2 2013,16:46:58)
;
_computing_molecular_graphics 'Olex2 (Dolomanov et al., 2009)'
_computing_publication_material 'Olex2 (Dolomanov et al., 2009)'
_computing_structure_refinement 'ShelXL (Sheldrick, 2015)'
_computing_structure_solution 'ShelXT (Sheldrick, 2015)'
_diffrn_ambient_temperature 294
_diffrn_detector_area_resol_mean 10.4757
_diffrn_measured_fraction_theta_full 1.000
_diffrn_measured_fraction_theta_max 0.821
_diffrn_measurement_details
;
#__ type_ start__ end____ width___ exp.time_
  1 omega  -12.00   79.00   1.0000   20.0700
omega____ theta____ kappa____ phi______ frames
    -       11.9027   57.0000   90.0000 91

#__ type_ start__ end____ width___ exp.time_
  2 omega  -15.00   77.00   1.0000   20.0700
omega____ theta____ kappa____ phi______ frames
    -       11.9027   77.0000 -150.0000 92

#__ type_ start__ end____ width___ exp.time_
  3 omega  -60.00   37.00   1.0000   20.0700
omega____ theta____ kappa____ phi______ frames
    -       11.9027  -57.0000  -60.0000 97
;
_diffrn_measurement_device_type 'SuperNova, Dual, Cu at zero, Atlas'
_diffrn_measurement_method '\w scans'
_diffrn_orient_matrix_UB_11 0.0515034000
_diffrn_orient_matrix_UB_12 0.0330840000
_diffrn_orient_matrix_UB_13 -0.0183175000
_diffrn_orient_matrix_UB_21 0.0522547000
_diffrn_orient_matrix_UB_22 0.0293410000
_diffrn_orient_matrix_UB_23 0.0436063000
_diffrn_orient_matrix_UB_31 0.0252843000
_diffrn_orient_matrix_UB_32 -0.0461239000
_diffrn_orient_matrix_UB_33 -0.0072138000
_diffrn_radiation_monochromator mirror
_diffrn_radiation_type MoK\a
_diffrn_radiation_wavelength 0.71073
_diffrn_reflns_av_R_equivalents 0.0445
_diffrn_reflns_av_unetI/netI 0.0809
_diffrn_reflns_Laue_measured_fraction_full 1.000
_diffrn_reflns_Laue_measured_fraction_max 0.821
_diffrn_reflns_limit_h_max 11
_diffrn_reflns_limit_h_min -12
_diffrn_reflns_limit_k_max 16
_diffrn_reflns_limit_k_min -13
_diffrn_reflns_limit_l_max 16
_diffrn_reflns_limit_l_min -21
_diffrn_reflns_number 14323
_diffrn_reflns_point_group_measured_fraction_full 1.000
_diffrn_reflns_point_group_measured_fraction_max 0.821
_diffrn_reflns_theta_full 25.242
_diffrn_reflns_theta_max 29.816
_diffrn_reflns_theta_min 2.217
_diffrn_source 'SuperNova (Mo) X-ray Source'
_exptl_absorpt_coefficient_mu 4.608
_exptl_absorpt_correction_T_max 1.00000
_exptl_absorpt_correction_T_min 0.23177
_exptl_absorpt_correction_type multi-scan
_exptl_absorpt_process_details
;
CrysAlisPro, Agilent Technologies,
Version 1.171.36.32 (release 02-08-2013 CrysAlis171 .NET)
(compiled Aug  2 2013,16:46:58)
Empirical absorption correction using spherical harmonics,
 implemented in SCALE3 ABSPACK scaling algorithm.
;
_exptl_crystal_colour colourless
_exptl_crystal_colour_primary colourless
_exptl_crystal_density_diffrn 1.689
_exptl_crystal_description prism
_exptl_crystal_F_000 892
_exptl_crystal_size_max 0.4819
_exptl_crystal_size_mid 0.2124
_exptl_crystal_size_min 0.0441
_refine_diff_density_max 0.697
_refine_diff_density_min -1.690
_refine_diff_density_rms 0.154
_refine_ls_extinction_method none
_refine_ls_goodness_of_fit_ref 1.017
_refine_ls_hydrogen_treatment constr
_refine_ls_matrix_type full
_refine_ls_number_parameters 386
_refine_ls_number_reflns 8424
_refine_ls_number_restraints 0
_refine_ls_restrained_S_all 1.017
_refine_ls_R_factor_all 0.0905
_refine_ls_R_factor_gt 0.0467
_refine_ls_shift/su_max 0.000
_refine_ls_shift/su_mean 0.000
_refine_ls_structure_factor_coef Fsqd
_refine_ls_weighting_details 'w=1/[\s^2^(Fo^2^)+(0.0311P)^2^] where P=(Fo^2^+2Fc^2^)/3'
_refine_ls_weighting_scheme calc
_refine_ls_wR_factor_gt 0.0895
_refine_ls_wR_factor_ref 0.1130
_reflns_Friedel_coverage 0.000
_reflns_number_gt 5024
_reflns_number_total 8424
_reflns_threshold_expression 'I > 2\s(I)'
_cod_data_source_file d0cc06450e2.cif
_cod_data_source_block 1
_cod_depositor_comments 'Adding full bibliography for 7127540--7127544.cif.'
_cod_original_cell_volume 1789.9(2)
_cod_database_code 7127542
_shelx_shelxl_version_number 2014/7
_chemical_oxdiff_formula 'C28 H36 Au Cl6 F6 N'
_chemical_oxdiff_usercomment yellow
_shelx_space_group_comment
;
The symmetry employed for this shelxl refinement is uniquely defined
by the following loop, which should always be used as a source of
symmetry information in preference to the above space-group names.
They are only intended as comments.
;
_reflns_odcompleteness_completeness 99.96
_reflns_odcompleteness_iscentric 1
_reflns_odcompleteness_theta 26.32
_olex2_refinement_description
;
1. Fixed Uiso
 At 1.2 times of:
  All C(H,H) groups
 At 1.5 times of:
  All C(H,H,H) groups
2.a Secondary CH2 refined with riding coordinates:
 C33(H33A,H33B), C34(H34A,H34B), C35(H35A,H35B), C21(H21A,H21B), C22(H22A,
 H22B), C23(H23A,H23B), C25(H25A,H25B), C26(H26A,H26B), C27(H27A,H27B),
 C29(H29A,H29B), C30(H30A,H30B), C31(H31A,H31B)
2.b Idealised Me refined as rotating group:
 C36(H36A,H36B,H36C), C24(H24A,H24B,H24C), C28(H28A,H28B,H28C), C32(H32A,H32B,
 H32C)
;
_olex2_submission_special_instructions 'No special instructions were received'

loop_
_space_group_symop_operation_xyz
'x, y, z'
'-x, -y, -z'

loop_
_atom_site_label
_atom_site_type_symbol
_atom_site_fract_x
_atom_site_fract_y
_atom_site_fract_z
_atom_site_U_iso_or_equiv
_atom_site_adp_type
_atom_site_occupancy
_atom_site_site_symmetry_order
_atom_site_calc_flag
_atom_site_refinement_flags_posn
_atom_site_refinement_flags_adp
_atom_site_refinement_flags_occupancy
_atom_site_disorder_assembly
_atom_site_disorder_group
Au1A Au 0.0000 0.0000 0.5000 0.05172(12) Uani 1 2 d S T P . .
Cl1A Cl -0.2016(2) 0.00812(15) 0.53344(17) 0.0884(7) Uani 1 1 d . . . . .
Cl5A Cl 0.0653(3) 0.42826(18) 0.41053(17) 0.0994(7) Uani 1 1 d . . . . .
Cl3A Cl 0.3555(2) 0.47377(16) 0.74574(16) 0.0908(7) Uani 1 1 d . . . . .
F6A F -0.0367(5) 0.1706(3) 0.3851(3) 0.0829(12) Uani 1 1 d . . . . .
F4A F 0.2607(5) 0.5551(3) 0.5970(3) 0.0941(15) Uani 1 1 d . . . . .
F2A F 0.2209(5) 0.2120(3) 0.6761(3) 0.0825(12) Uani 1 1 d . . . . .
C1A C 0.0871(7) 0.1826(5) 0.5272(5) 0.0551(17) Uani 1 1 d . . . . .
C6A C 0.0554(7) 0.2402(6) 0.4681(5) 0.0584(17) Uani 1 1 d . . . . .
C5A C 0.1115(8) 0.3637(6) 0.4882(6) 0.0647(19) Uani 1 1 d . . . . .
C4A C 0.2043(8) 0.4335(5) 0.5733(6) 0.066(2) Uani 1 1 d . . . . .
C3A C 0.2422(7) 0.3836(5) 0.6373(5) 0.0590(18) Uani 1 1 d . . . . .
C2A C 0.1864(7) 0.2611(5) 0.6138(5) 0.0549(17) Uani 1 1 d . . . . .
Au1B Au 1.0000 1.0000 1.0000 0.05305(12) Uani 1 2 d S T P . .
Cl1B Cl 1.2172(2) 0.99956(15) 0.98898(15) 0.0809(6) Uani 1 1 d . . . . .
Cl3B Cl 0.8268(3) 0.49881(16) 0.93838(17) 0.1009(7) Uani 1 1 d . . . . .
Cl5B Cl 0.6501(2) 0.63750(17) 0.65921(13) 0.0910(6) Uani 1 1 d . . . . .
F2B F 0.9636(5) 0.7556(3) 1.0347(3) 0.0941(14) Uani 1 1 d . . . . .
F4B F 0.6782(4) 0.4681(3) 0.7525(3) 0.0875(14) Uani 1 1 d . . . . .
F6B F 0.8132(5) 0.8771(3) 0.7919(3) 0.0770(11) Uani 1 1 d . . . . .
C1B C 0.8945(7) 0.8248(5) 0.9166(5) 0.0570(17) Uani 1 1 d . . . . .
C2B C 0.8930(8) 0.7294(5) 0.9472(5) 0.0635(18) Uani 1 1 d . . . . .
C3B C 0.8212(8) 0.6099(5) 0.8930(5) 0.0619(18) Uani 1 1 d . . . . .
C4B C 0.7487(7) 0.5847(5) 0.8070(5) 0.0592(18) Uani 1 1 d . . . . .
C5B C 0.7430(7) 0.6722(5) 0.7702(4) 0.0584(17) Uani 1 1 d . . . . .
C6B C 0.8162(7) 0.7904(5) 0.8280(5) 0.0558(16) Uani 1 1 d . . . . .
N1 N 0.5011(5) 0.0165(3) 0.7548(3) 0.0429(11) Uani 1 1 d . . . . .
C33 C 0.6662(6) 0.0882(4) 0.7782(4) 0.0480(14) Uani 1 1 d . . . . .
H33A H 0.7063 0.1282 0.8430 0.058 Uiso 1 1 calc R . . . .
H33B H 0.7093 0.0319 0.7626 0.058 Uiso 1 1 calc R . . . .
C34 C 0.7131(7) 0.1821(5) 0.7327(5) 0.0593(17) Uani 1 1 d . . . . .
H34A H 0.6715 0.2396 0.7477 0.071 Uiso 1 1 calc R . . . .
H34B H 0.6772 0.1435 0.6678 0.071 Uiso 1 1 calc R . . . .
C35 C 0.8785(7) 0.2471(5) 0.7634(5) 0.072(2) Uani 1 1 d . . . . .
H35A H 0.9197 0.1889 0.7497 0.086 Uiso 1 1 calc R . . . .
H35B H 0.9138 0.2866 0.8282 0.086 Uiso 1 1 calc R . . . .
C36 C 0.9294(8) 0.3404(6) 0.7172(6) 0.091(3) Uani 1 1 d . . . . .
H36A H 0.9067 0.3003 0.6540 0.137 Uiso 1 1 calc GR . . . .
H36B H 1.0332 0.3869 0.7433 0.137 Uiso 1 1 calc GR . . . .
H36C H 0.8805 0.3928 0.7253 0.137 Uiso 1 1 calc GR . . . .
C21 C 0.4256(7) 0.0989(4) 0.7780(4) 0.0493(15) Uani 1 1 d . . . . .
H21A H 0.3213 0.0498 0.7608 0.059 Uiso 1 1 calc R . . . .
H21B H 0.4400 0.1520 0.7421 0.059 Uiso 1 1 calc R . . . .
C22 C 0.4777(8) 0.1757(5) 0.8771(4) 0.0622(18) Uani 1 1 d . . . . .
H22A H 0.4581 0.1240 0.9138 0.075 Uiso 1 1 calc R . . . .
H22B H 0.5824 0.2239 0.8961 0.075 Uiso 1 1 calc R . . . .
C23 C 0.3998(9) 0.2573(6) 0.8904(5) 0.086(2) Uani 1 1 d . . . . .
H23A H 0.2951 0.2085 0.8687 0.103 Uiso 1 1 calc R . . . .
H23B H 0.4218 0.3098 0.8544 0.103 Uiso 1 1 calc R . . . .
C24 C 0.4424(10) 0.3340(6) 0.9880(6) 0.098(3) Uani 1 1 d . . . . .
H24A H 0.3946 0.3875 0.9919 0.146 Uiso 1 1 calc GR . . . .
H24B H 0.5465 0.3802 1.0107 0.146 Uiso 1 1 calc GR . . . .
H24C H 0.4131 0.2828 1.0232 0.146 Uiso 1 1 calc GR . . . .
C25 C 0.4834(7) -0.0687(5) 0.8098(4) 0.0506(15) Uani 1 1 d . . . . .
H25A H 0.5269 -0.0209 0.8733 0.061 Uiso 1 1 calc R . . . .
H25B H 0.5380 -0.1160 0.7959 0.061 Uiso 1 1 calc R . . . .
C26 C 0.3263(7) -0.1547(5) 0.7946(5) 0.0638(19) Uani 1 1 d . . . . .
H26A H 0.2687 -0.1095 0.8066 0.077 Uiso 1 1 calc R . . . .
H26B H 0.2827 -0.2078 0.7324 0.077 Uiso 1 1 calc R . . . .
C27 C 0.3280(8) -0.2282(5) 0.8580(5) 0.073(2) Uani 1 1 d . . . . .
H27A H 0.3878 -0.2715 0.8462 0.087 Uiso 1 1 calc R . . . .
H27B H 0.3724 -0.1740 0.9198 0.087 Uiso 1 1 calc R . . . .
C28 C 0.1769(9) -0.3171(6) 0.8473(6) 0.097(3) Uani 1 1 d . . . . .
H28A H 0.1354 -0.3750 0.7877 0.145 Uiso 1 1 calc GR . . . .
H28B H 0.1161 -0.2752 0.8567 0.145 Uiso 1 1 calc GR . . . .
H28C H 0.1828 -0.3578 0.8909 0.145 Uiso 1 1 calc GR . . . .
C29 C 0.4320(6) -0.0519(4) 0.6546(4) 0.0467(14) Uani 1 1 d . . . . .
H29A H 0.3273 -0.0935 0.6425 0.056 Uiso 1 1 calc R . . . .
H29B H 0.4475 0.0060 0.6227 0.056 Uiso 1 1 calc R . . . .
C30 C 0.4873(7) -0.1430(5) 0.6161(4) 0.0538(16) Uani 1 1 d . . . . .
H30A H 0.4661 -0.2053 0.6440 0.065 Uiso 1 1 calc R . . . .
H30B H 0.5925 -0.1037 0.6292 0.065 Uiso 1 1 calc R . . . .
C31 C 0.4145(8) -0.1991(5) 0.5148(4) 0.072(2) Uani 1 1 d . . . . .
H31A H 0.4339 -0.1359 0.4878 0.086 Uiso 1 1 calc R . . . .
H31B H 0.3095 -0.2387 0.5024 0.086 Uiso 1 1 calc R . . . .
C32 C 0.4675(9) -0.2902(6) 0.4713(5) 0.087(3) Uani 1 1 d . . . . .
H32A H 0.4191 -0.3222 0.4074 0.130 Uiso 1 1 calc GR . . . .
H32B H 0.4455 -0.3546 0.4963 0.130 Uiso 1 1 calc GR . . . .
H32C H 0.5712 -0.2515 0.4828 0.130 Uiso 1 1 calc GR . . . .

loop_
_atom_site_aniso_label
_atom_site_aniso_U_11
_atom_site_aniso_U_22
_atom_site_aniso_U_33
_atom_site_aniso_U_23
_atom_site_aniso_U_13
_atom_site_aniso_U_12
Au1A 0.0466(2) 0.04490(19) 0.0626(3) 0.01520(15) 0.01388(19) 0.02107(16)
Cl1A 0.0688(13) 0.0679(10) 0.140(2) 0.0283(11) 0.0533(14) 0.0338(9)
Cl5A 0.1023(17) 0.1036(14) 0.130(2) 0.0748(14) 0.0433(16) 0.0583(13)
Cl3A 0.0701(13) 0.0640(11) 0.1020(17) 0.0000(10) 0.0053(12) 0.0163(9)
F6A 0.081(3) 0.090(3) 0.076(3) 0.032(2) 0.012(3) 0.037(2)
F4A 0.079(3) 0.050(2) 0.150(5) 0.035(2) 0.034(3) 0.023(2)
F2A 0.094(3) 0.064(2) 0.079(3) 0.023(2) 0.004(3) 0.035(2)
C1A 0.040(4) 0.060(4) 0.070(5) 0.018(3) 0.017(4) 0.028(3)
C6A 0.048(4) 0.061(4) 0.066(5) 0.022(3) 0.013(4) 0.024(3)
C5A 0.054(5) 0.064(4) 0.091(6) 0.039(4) 0.028(5) 0.031(4)
C4A 0.049(4) 0.044(4) 0.117(7) 0.032(4) 0.033(5) 0.025(3)
C3A 0.039(4) 0.057(4) 0.075(5) 0.017(3) 0.014(4) 0.018(3)
C2A 0.056(4) 0.050(4) 0.070(5) 0.023(3) 0.021(4) 0.032(3)
Au1B 0.0530(2) 0.04258(18) 0.0499(2) 0.00485(14) 0.00403(18) 0.01785(16)
Cl1B 0.0595(12) 0.0676(10) 0.0960(16) 0.0008(9) 0.0163(11) 0.0253(9)
Cl3B 0.126(2) 0.0628(11) 0.121(2) 0.0399(11) 0.0295(16) 0.0456(12)
Cl5B 0.0963(16) 0.0994(13) 0.0555(13) -0.0067(9) -0.0031(11) 0.0512(12)
F2B 0.124(4) 0.070(3) 0.064(3) 0.018(2) -0.001(3) 0.033(2)
F4B 0.079(3) 0.050(2) 0.101(3) -0.0135(19) 0.005(3) 0.0285(19)
F6B 0.099(3) 0.066(2) 0.065(3) 0.0226(19) 0.009(2) 0.042(2)
C1B 0.055(4) 0.049(3) 0.055(5) 0.009(3) 0.006(4) 0.019(3)
C2B 0.068(5) 0.057(4) 0.059(5) 0.014(3) 0.010(4) 0.028(3)
C3B 0.064(5) 0.050(4) 0.076(6) 0.023(3) 0.020(4) 0.028(3)
C4B 0.050(4) 0.046(3) 0.069(5) -0.004(3) 0.006(4) 0.026(3)
C5B 0.057(4) 0.060(4) 0.046(4) -0.002(3) 0.002(3) 0.030(3)
C6B 0.057(4) 0.060(4) 0.051(4) 0.014(3) 0.010(4) 0.030(3)
N1 0.044(3) 0.045(3) 0.042(3) 0.019(2) 0.010(2) 0.020(2)
C33 0.048(4) 0.048(3) 0.043(4) 0.011(3) 0.008(3) 0.020(3)
C34 0.058(5) 0.048(3) 0.070(5) 0.022(3) 0.019(4) 0.019(3)
C35 0.064(5) 0.063(4) 0.073(5) 0.015(3) 0.023(4) 0.015(4)
C36 0.077(6) 0.077(5) 0.123(8) 0.037(5) 0.050(6) 0.023(4)
C21 0.047(4) 0.048(3) 0.058(4) 0.019(3) 0.017(3) 0.025(3)
C22 0.074(5) 0.057(4) 0.062(5) 0.014(3) 0.026(4) 0.034(3)
C23 0.118(7) 0.080(5) 0.090(6) 0.031(4) 0.051(6) 0.063(5)
C24 0.133(8) 0.078(5) 0.111(8) 0.027(5) 0.070(7) 0.061(5)
C25 0.064(4) 0.048(3) 0.045(4) 0.022(3) 0.018(3) 0.025(3)
C26 0.069(5) 0.054(4) 0.069(5) 0.024(3) 0.027(4) 0.021(3)
C27 0.087(6) 0.064(4) 0.083(6) 0.040(4) 0.043(5) 0.031(4)
C28 0.105(7) 0.074(5) 0.119(8) 0.047(5) 0.057(6) 0.024(5)
C29 0.047(4) 0.049(3) 0.034(3) 0.010(2) 0.006(3) 0.014(3)
C30 0.057(4) 0.049(3) 0.042(4) 0.007(3) 0.012(3) 0.015(3)
C31 0.083(6) 0.069(4) 0.053(5) 0.011(3) 0.017(4) 0.030(4)
C32 0.111(7) 0.071(4) 0.071(6) 0.007(4) 0.035(5) 0.036(4)

loop_
_atom_type_symbol
_atom_type_description
_atom_type_scat_dispersion_real
_atom_type_scat_dispersion_imag
_atom_type_scat_source
C C 0.0033 0.0016 'International Tables Vol C Tables 4.2.6.8 and 6.1.1.4'
H H 0.0000 0.0000 'International Tables Vol C Tables 4.2.6.8 and 6.1.1.4'
N N 0.0061 0.0033 'International Tables Vol C Tables 4.2.6.8 and 6.1.1.4'
F F 0.0171 0.0103 'International Tables Vol C Tables 4.2.6.8 and 6.1.1.4'
Cl Cl 0.1484 0.1585 'International Tables Vol C Tables 4.2.6.8 and 6.1.1.4'
Au Au -2.0133 8.8022 'International Tables Vol C Tables 4.2.6.8 and 6.1.1.4'

loop_
_exptl_crystal_face_index_h
_exptl_crystal_face_index_k
_exptl_crystal_face_index_l
_exptl_crystal_face_perp_dist
_exptl_oxdiff_crystal_face_indexfrac_h
_exptl_oxdiff_crystal_face_indexfrac_k
_exptl_oxdiff_crystal_face_indexfrac_l
_exptl_oxdiff_crystal_face_x
_exptl_oxdiff_crystal_face_y
_exptl_oxdiff_crystal_face_z
10 -1 -20 0.1072 10.0000 -1.0000 -20.0000 0.8483 -0.3789 0.4432
-10 1 20 0.1052 -10.0000 1.0000 20.0000 -0.8483 0.3789 -0.4432
-5 17 -11 0.1160 -5.0000 17.0000 -11.0000 0.5064 -0.2421 -0.8312
-1 -15 2 0.0221 -1.0000 -15.0000 2.0000 -0.5844 -0.4052 0.6521
1 15 -2 0.0221 1.0000 15.0000 -2.0000 0.5844 0.4052 -0.6521
7 -7 17 0.2062 7.0000 -7.0000 17.0000 -0.1825 0.9017 0.3772

loop_
_geom_angle_atom_site_label_1
_geom_angle_atom_site_label_2
_geom_angle_atom_site_label_3
_geom_angle
_geom_angle_site_symmetry_1
_geom_angle_site_symmetry_3
_geom_angle_publ_flag
Cl1A Au1A Cl1A 180.00(12) 2_556 . ?
C1A Au1A Cl1A 89.46(16) 2_556 2_556 ?
C1A Au1A Cl1A 89.46(16) . . ?
C1A Au1A Cl1A 90.54(16) 2_556 . ?
C1A Au1A Cl1A 90.54(16) . 2_556 ?
C1A Au1A C1A 180.0 2_556 . ?
C6A C1A Au1A 125.2(5) . . ?
C6A C1A C2A 114.5(6) . . ?
C2A C1A Au1A 120.3(5) . . ?
F6A C6A C1A 117.1(6) . . ?
F6A C6A C5A 118.3(6) . . ?
C1A C6A C5A 124.6(7) . . ?
C6A C5A Cl5A 121.5(6) . . ?
C4A C5A Cl5A 120.8(5) . . ?
C4A C5A C6A 117.7(7) . . ?
F4A C4A C5A 120.1(7) . . ?
F4A C4A C3A 118.1(7) . . ?
C5A C4A C3A 121.9(6) . . ?
C4A C3A Cl3A 121.1(5) . . ?
C2A C3A Cl3A 120.5(6) . . ?
C2A C3A C4A 118.4(7) . . ?
F2A C2A C1A 118.2(5) . . ?
F2A C2A C3A 118.8(6) . . ?
C3A C2A C1A 122.9(6) . . ?
Cl1B Au1B Cl1B 180.0 . 2_777 ?
C1B Au1B Cl1B 90.29(19) . 2_777 ?
C1B Au1B Cl1B 90.30(19) 2_777 . ?
C1B Au1B Cl1B 89.70(19) 2_777 2_777 ?
C1B Au1B Cl1B 89.71(19) . . ?
C1B Au1B C1B 180.0 2_777 . ?
C2B C1B Au1B 122.1(5) . . ?
C6B C1B Au1B 123.8(5) . . ?
C6B C1B C2B 114.1(6) . . ?
F2B C2B C1B 117.8(6) . . ?
F2B C2B C3B 118.7(6) . . ?
C3B C2B C1B 123.5(7) . . ?
C2B C3B Cl3B 119.5(6) . . ?
C4B C3B Cl3B 122.3(5) . . ?
C4B C3B C2B 118.2(6) . . ?
F4B C4B C5B 118.0(7) . . ?
C3B C4B F4B 119.1(6) . . ?
C3B C4B C5B 122.8(6) . . ?
C4B C5B Cl5B 121.9(5) . . ?
C4B C5B C6B 116.4(6) . . ?
C6B C5B Cl5B 121.7(5) . . ?
F6B C6B C1B 118.3(5) . . ?
F6B C6B C5B 116.7(6) . . ?
C1B C6B C5B 124.9(6) . . ?
C21 N1 C33 111.4(4) . . ?
C21 N1 C25 111.0(4) . . ?
C25 N1 C33 105.5(4) . . ?
C29 N1 C33 111.1(4) . . ?
C29 N1 C21 106.5(4) . . ?
C29 N1 C25 111.5(4) . . ?
N1 C33 H33A 108.3 . . ?
N1 C33 H33B 108.3 . . ?
H33A C33 H33B 107.4 . . ?
C34 C33 N1 115.9(5) . . ?
C34 C33 H33A 108.3 . . ?
C34 C33 H33B 108.3 . . ?
C33 C34 H34A 109.7 . . ?
C33 C34 H34B 109.7 . . ?
C33 C34 C35 110.0(6) . . ?
H34A C34 H34B 108.2 . . ?
C35 C34 H34A 109.7 . . ?
C35 C34 H34B 109.7 . . ?
C34 C35 H35A 109.4 . . ?
C34 C35 H35B 109.4 . . ?
C34 C35 C36 111.3(6) . . ?
H35A C35 H35B 108.0 . . ?
C36 C35 H35A 109.4 . . ?
C36 C35 H35B 109.4 . . ?
C35 C36 H36A 109.5 . . ?
C35 C36 H36B 109.5 . . ?
C35 C36 H36C 109.5 . . ?
H36A C36 H36B 109.5 . . ?
H36A C36 H36C 109.5 . . ?
H36B C36 H36C 109.5 . . ?
N1 C21 H21A 108.5 . . ?
N1 C21 H21B 108.5 . . ?
N1 C21 C22 115.2(5) . . ?
H21A C21 H21B 107.5 . . ?
C22 C21 H21A 108.5 . . ?
C22 C21 H21B 108.5 . . ?
C21 C22 H22A 109.7 . . ?
C21 C22 H22B 109.7 . . ?
H22A C22 H22B 108.2 . . ?
C23 C22 C21 110.0(6) . . ?
C23 C22 H22A 109.7 . . ?
C23 C22 H22B 109.7 . . ?
C22 C23 H23A 108.9 . . ?
C22 C23 H23B 108.9 . . ?
C22 C23 C24 113.2(7) . . ?
H23A C23 H23B 107.8 . . ?
C24 C23 H23A 108.9 . . ?
C24 C23 H23B 108.9 . . ?
C23 C24 H24A 109.5 . . ?
C23 C24 H24B 109.5 . . ?
C23 C24 H24C 109.5 . . ?
H24A C24 H24B 109.5 . . ?
H24A C24 H24C 109.5 . . ?
H24B C24 H24C 109.5 . . ?
N1 C25 H25A 108.4 . . ?
N1 C25 H25B 108.4 . . ?
N1 C25 C26 115.4(5) . . ?
H25A C25 H25B 107.5 . . ?
C26 C25 H25A 108.4 . . ?
C26 C25 H25B 108.4 . . ?
C25 C26 H26A 110.0 . . ?
C25 C26 H26B 110.0 . . ?
H26A C26 H26B 108.4 . . ?
C27 C26 C25 108.5(6) . . ?
C27 C26 H26A 110.0 . . ?
C27 C26 H26B 110.0 . . ?
C26 C27 H27A 109.1 . . ?
C26 C27 H27B 109.1 . . ?
H27A C27 H27B 107.8 . . ?
C28 C27 C26 112.5(7) . . ?
C28 C27 H27A 109.1 . . ?
C28 C27 H27B 109.1 . . ?
C27 C28 H28A 109.5 . . ?
C27 C28 H28B 109.5 . . ?
C27 C28 H28C 109.5 . . ?
H28A C28 H28B 109.5 . . ?
H28A C28 H28C 109.5 . . ?
H28B C28 H28C 109.5 . . ?
N1 C29 H29A 108.3 . . ?
N1 C29 H29B 108.3 . . ?
H29A C29 H29B 107.4 . . ?
C30 C29 N1 116.1(5) . . ?
C30 C29 H29A 108.3 . . ?
C30 C29 H29B 108.3 . . ?
C29 C30 H30A 109.6 . . ?
C29 C30 H30B 109.6 . . ?
C29 C30 C31 110.1(5) . . ?
H30A C30 H30B 108.2 . . ?
C31 C30 H30A 109.6 . . ?
C31 C30 H30B 109.6 . . ?
C30 C31 H31A 109.0 . . ?
C30 C31 H31B 109.0 . . ?
C30 C31 C32 112.8(6) . . ?
H31A C31 H31B 107.8 . . ?
C32 C31 H31A 109.0 . . ?
C32 C31 H31B 109.0 . . ?
C31 C32 H32A 109.5 . . ?
C31 C32 H32B 109.5 . . ?
C31 C32 H32C 109.5 . . ?
H32A C32 H32B 109.5 . . ?
H32A C32 H32C 109.5 . . ?
H32B C32 H32C 109.5 . . ?

loop_
_geom_bond_atom_site_label_1
_geom_bond_atom_site_label_2
_geom_bond_distance
_geom_bond_site_symmetry_2
_geom_bond_publ_flag
Au1A Cl1A 2.2708(18) 2_556 ?
Au1A Cl1A 2.2708(18) . ?
Au1A C1A 2.046(6) 2_556 ?
Au1A C1A 2.046(6) . ?
Cl5A C5A 1.712(7) . ?
Cl3A C3A 1.734(8) . ?
F6A C6A 1.343(8) . ?
F4A C4A 1.355(6) . ?
F2A C2A 1.341(7) . ?
C1A C6A 1.373(9) . ?
C1A C2A 1.424(9) . ?
C6A C5A 1.381(8) . ?
C5A C4A 1.368(10) . ?
C4A C3A 1.379(10) . ?
C3A C2A 1.364(8) . ?
Au1B Cl1B 2.2746(19) 2_777 ?
Au1B Cl1B 2.2746(19) . ?
Au1B C1B 2.045(6) . ?
Au1B C1B 2.045(6) 2_777 ?
Cl3B C3B 1.728(7) . ?
Cl5B C5B 1.712(7) . ?
F2B C2B 1.346(8) . ?
F4B C4B 1.356(6) . ?
F6B C6B 1.352(7) . ?
C1B C2B 1.392(9) . ?
C1B C6B 1.365(9) . ?
C2B C3B 1.383(9) . ?
C3B C4B 1.332(10) . ?
C4B C5B 1.374(9) . ?
C5B C6B 1.388(8) . ?
N1 C33 1.530(7) . ?
N1 C21 1.521(6) . ?
N1 C25 1.523(6) . ?
N1 C29 1.514(6) . ?
C33 H33A 0.9700 . ?
C33 H33B 0.9700 . ?
C33 C34 1.514(7) . ?
C34 H34A 0.9700 . ?
C34 H34B 0.9700 . ?
C34 C35 1.515(9) . ?
C35 H35A 0.9700 . ?
C35 H35B 0.9700 . ?
C35 C36 1.523(9) . ?
C36 H36A 0.9600 . ?
C36 H36B 0.9600 . ?
C36 H36C 0.9600 . ?
C21 H21A 0.9700 . ?
C21 H21B 0.9700 . ?
C21 C22 1.525(8) . ?
C22 H22A 0.9700 . ?
C22 H22B 0.9700 . ?
C22 C23 1.510(8) . ?
C23 H23A 0.9700 . ?
C23 H23B 0.9700 . ?
C23 C24 1.516(10) . ?
C24 H24A 0.9600 . ?
C24 H24B 0.9600 . ?
C24 H24C 0.9600 . ?
C25 H25A 0.9700 . ?
C25 H25B 0.9700 . ?
C25 C26 1.525(8) . ?
C26 H26A 0.9700 . ?
C26 H26B 0.9700 . ?
C26 C27 1.524(9) . ?
C27 H27A 0.9700 . ?
C27 H27B 0.9700 . ?
C27 C28 1.507(9) . ?
C28 H28A 0.9600 . ?
C28 H28B 0.9600 . ?
C28 H28C 0.9600 . ?
C29 H29A 0.9700 . ?
C29 H29B 0.9700 . ?
C29 C30 1.511(7) . ?
C30 H30A 0.9700 . ?
C30 H30B 0.9700 . ?
C30 C31 1.518(9) . ?
C31 H31A 0.9700 . ?
C31 H31B 0.9700 . ?
C31 C32 1.521(8) . ?
C32 H32A 0.9600 . ?
C32 H32B 0.9600 . ?
C32 H32C 0.9600 . ?
